data_1534307
loop_
_publ_author_name
'Brachtel, G.'
'Hoppe, R.'

_publ_section_title
;
 K6 Mn2 O6 und K6 F E O6 - ein Vergleich
;
_journal_name_full 'Zeitschrift fuer Anorganische und Allgemeine Chemie'
_journal_page_first 64
_journal_page_last 76
_journal_volume 446
_journal_year 1978
_chemical_formula_sum 'K6 Mn2 O6'
_chemical_name_systematic 'K6 (Mn2 O6)'
_space_group_IT_number 14
_symmetry_space_group_name_Hall '-P 2bc'
_symmetry_space_group_name_H-M 'P 1 1 21/b'
_cell_angle_alpha 90
_cell_angle_beta 90
_cell_angle_gamma 132.13
_cell_formula_units_Z 2
_cell_length_a 8.886
_cell_length_b 6.76
_cell_length_c 11.394
_cell_volume 507.590
_citation_journal_id_ASTM ZAACAB
_cod_data_source_file Brachtel_ZAACAB_1978_341.cif
_cod_data_source_block K6Mn2O6
_cod_original_cell_volume 507.5904
_cod_original_sg_symbol_Hall '-P 2ybc (-x,z,y)'
_cod_database_code 1534307

loop_
_symmetry_equiv_pos_as_xyz
x,y,z
-x,-y+1/2,z+1/2
-x,-y,-z
x,y-1/2,-z-1/2

loop_
_atom_site_label
_atom_site_type_symbol
_atom_site_fract_x
_atom_site_fract_y
_atom_site_fract_z
_atom_site_occupancy
_atom_site_U_iso_or_equiv
O1 O-2 0.8856 0.2841 0.0704 1 0.0
K1 K+1 0.3479 0.2071 0.0131 1 0.0
K3 K+1 0.9828 0.5549 0.2742 1 0.0
K2 K+1 0.4692 0.9724 0.7907 1 0.0
O2 O-2 0.2987 0.5222 0.1317 1 0.0
O3 O-2 0.7284 0.5365 0.119 1 0.0
Mn1 Mn+3 0.1564 0.498 0.005 1 0.0
